data_4078170
loop_
_publ_author_name
'Brunner, Henri'
'Kurosawa, Takaki'
'Muschiol, Manfred'
'Tsuno, Takashi'
'Ike, Hayato'

_publ_section_title
;
 16- and 17-Electron Intermediates in the MeCN/RNC Exchange in
 Chiral-at-Metal [CpFe(Prophos)NCMe]X (X = I, PF6)
;
_journal_issue 8
_journal_name_full Organometallics
_journal_page_first 3395
_journal_paper_doi 10.1021/om3001789
_journal_volume 31
_journal_year 2012
_chemical_absolute_configuration rm
_chemical_compound_source 'synthesis as described'
_chemical_formula_moiety 'C39 H42 Fe N P2, I'
_chemical_formula_sum 'C39 H42 Fe I N P2'
_chemical_formula_weight 769.43
_chemical_name_systematic
;
 ?
;
_space_group_IT_number 4
_symmetry_cell_setting monoclinic
_symmetry_Int_Tables_number 4
_symmetry_space_group_name_Hall 'P 2yb'
_symmetry_space_group_name_H-M 'P 1 21 1'
_atom_sites_solution_hydrogens geom
_atom_sites_solution_primary direct
_atom_sites_solution_secondary difmap
_cell_angle_alpha 90
_cell_angle_beta 117.106(15)
_cell_angle_gamma 90
_cell_formula_units_Z 2
_cell_length_a 11.063(3)
_cell_length_b 14.721(4)
_cell_length_c 11.631(4)
_cell_measurement_reflns_used 15539
_cell_measurement_temperature 173(2)
_cell_measurement_theta_max 27.53
_cell_measurement_theta_min 3.04
_cell_measurement_wavelength 0.71073
_cell_volume 1686.2(9)
_computing_molecular_graphics 'Ortep-3 for Windows (Farrugia, 1997)'
_computing_publication_material 'WinGX publication routines (Farrugia, 1999)'
_computing_structure_refinement 'SHELXL-97 (Sheldrick, 2008)'
_computing_structure_solution 'DIRDIF08 (Beurskens et al, 2008)'
_diffrn_ambient_temperature 173(2)
_diffrn_measured_fraction_theta_full 0.997
_diffrn_measured_fraction_theta_max 0.997
_diffrn_measurement_device_type 'Rigaku RAPID-RAXIS'
_diffrn_measurement_method \w
_diffrn_radiation_monochromator graphite
_diffrn_radiation_probe x-ray
_diffrn_radiation_source 'fine-focus sealed tube'
_diffrn_radiation_type MoK\a
_diffrn_radiation_wavelength 0.71073
_diffrn_reflns_av_R_equivalents 0.0373
_diffrn_reflns_av_unetI/netI 0.0528
_diffrn_reflns_limit_h_max 14
_diffrn_reflns_limit_h_min -12
_diffrn_reflns_limit_k_max 19
_diffrn_reflns_limit_k_min -18
_diffrn_reflns_limit_l_max 15
_diffrn_reflns_limit_l_min -15
_diffrn_reflns_number 16604
_diffrn_reflns_theta_full 27.53
_diffrn_reflns_theta_max 27.53
_diffrn_reflns_theta_min 3.04
_exptl_absorpt_coefficient_mu 1.487
_exptl_absorpt_correction_T_max 0.7454
_exptl_absorpt_correction_T_min 0.5543
_exptl_absorpt_correction_type multi-scan
_exptl_crystal_colour yellow
_exptl_crystal_density_diffrn 1.515
_exptl_crystal_density_method 'not measured'
_exptl_crystal_description block
_exptl_crystal_F_000 784
_exptl_crystal_size_max 0.45
_exptl_crystal_size_mid 0.36
_exptl_crystal_size_min 0.21
_refine_diff_density_max 1.094
_refine_diff_density_min -0.475
_refine_diff_density_rms 0.081
_refine_ls_abs_structure_details 'Flack H D (1983), Acta Cryst. A39, 876-881'
_refine_ls_abs_structure_Flack 0.007(13)
_refine_ls_extinction_method none
_refine_ls_goodness_of_fit_ref 1.046
_refine_ls_hydrogen_treatment constr
_refine_ls_matrix_type full
_refine_ls_number_parameters 397
_refine_ls_number_reflns 7619
_refine_ls_number_restraints 1
_refine_ls_restrained_S_all 1.046
_refine_ls_R_factor_all 0.0399
_refine_ls_R_factor_gt 0.035
_refine_ls_shift/su_max 0.008
_refine_ls_shift/su_mean 0
_refine_ls_structure_factor_coef Fsqd
_refine_ls_weighting_details 'calc w=1/[\s^2^(Fo^2^)+(0.0376P)^2^+0.5468P] where P=(Fo^2^+2Fc^2^)/3'
_refine_ls_weighting_scheme calc
_refine_ls_wR_factor_gt 0.0774
_refine_ls_wR_factor_ref 0.0801
_reflns_number_gt 7034
_reflns_number_total 7619
_reflns_threshold_expression >2\s(I)
_cod_data_source_file om3001789_si_003.cif
_cod_data_source_block (RFe,RC)[CpFe(Prophos)CNCy]I
_cod_original_sg_symbol_H-M 'P 21'
_cod_database_code 4078170

loop_
_symmetry_equiv_pos_as_xyz
'x, y, z'
'-x, y+1/2, -z'

loop_
_atom_site_label
_atom_site_type_symbol
_atom_site_fract_x
_atom_site_fract_y
_atom_site_fract_z
_atom_site_U_iso_or_equiv
_atom_site_adp_type
_atom_site_occupancy
_atom_site_symmetry_multiplicity
_atom_site_calc_flag
_atom_site_refinement_flags
I1 I 0.27420(2) 0.449352(17) 0.15516(2) 0.03001(7) Uani 1 1 d .
Fe1 Fe 0.91756(5) 0.55435(3) 0.69314(5) 0.01366(10) Uani 1 1 d .
P1 P 0.70262(8) 0.56203(6) 0.54574(9) 0.01530(17) Uani 1 1 d .
P2 P 0.92071(9) 0.42083(5) 0.60886(9) 0.01460(18) Uani 1 1 d .
N1 N 0.8158(4) 0.4807(2) 0.8720(4) 0.0318(8) Uani 1 1 d .
C38 C 0.7391(5) 0.3491(4) 1.1087(5) 0.0423(12) Uani 1 1 d .
H38A H 0.7961 0.3318 1.1978 0.051 Uiso 1 1 calc R
H38B H 0.7035 0.2941 1.0585 0.051 Uiso 1 1 calc R
C30 C 1.2423(4) 0.3808(2) 0.4629(4) 0.0242(8) Uani 1 1 d .
H30 H 1.3072 0.3723 0.434 0.029 Uiso 1 1 calc R
C29 C 1.2696(4) 0.3564(2) 0.5863(4) 0.0230(8) Uani 1 1 d .
H29 H 1.3539 0.3318 0.6412 0.028 Uiso 1 1 calc R
C17 C 0.5313(4) 0.7136(3) 0.7288(4) 0.0279(9) Uani 1 1 d .
H17 H 0.5577 0.7617 0.7871 0.033 Uiso 1 1 calc R
C27 C 1.0454(3) 0.4049(2) 0.5486(4) 0.0178(7) Uani 1 1 d .
C2 C 1.0568(4) 0.6177(2) 0.6439(4) 0.0201(7) Uani 1 1 d .
H2 H 1.065 0.6051 0.5695 0.024 Uiso 1 1 calc R
C32 C 1.0193(4) 0.4309(2) 0.4241(4) 0.0210(7) Uani 1 1 d .
H32 H 0.9361 0.4568 0.3694 0.025 Uiso 1 1 calc R
C18 C 0.4031(4) 0.6748(3) 0.6858(4) 0.0267(9) Uani 1 1 d .
H18 H 0.3456 0.6949 0.719 0.032 Uiso 1 1 calc R
C34 C 0.7379(5) 0.4343(3) 0.9272(5) 0.0455(12) Uani 1 1 d .
H34 H 0.6962 0.3809 0.8732 0.055 Uiso 1 1 calc R
C19 C 0.3613(4) 0.6071(3) 0.5944(4) 0.0266(8) Uani 1 1 d .
H19 H 0.2746 0.5827 0.5642 0.032 Uiso 1 1 calc R
C24 C 0.9969(5) 0.1708(3) 0.8741(5) 0.0374(11) Uani 1 1 d .
H24 H 1.0121 0.1211 0.9283 0.045 Uiso 1 1 calc R
C31 C 1.1162(4) 0.4185(2) 0.3811(4) 0.0225(8) Uani 1 1 d .
H31 H 1.0971 0.4354 0.2975 0.027 Uiso 1 1 calc R
C21 C 0.9516(4) 0.3199(2) 0.7120(4) 0.0194(8) Uani 1 1 d .
C33 C 0.8557(4) 0.5082(2) 0.8018(4) 0.0200(7) Uani 1 1 d .
C23 C 1.0606(5) 0.2529(3) 0.9238(4) 0.0330(10) Uani 1 1 d .
H23 H 1.1204 0.2577 1.0113 0.04 Uiso 1 1 calc R
C25 C 0.9110(5) 0.1634(3) 0.7439(5) 0.0377(11) Uani 1 1 d .
H25 H 0.8663 0.1089 0.7105 0.045 Uiso 1 1 calc R
C10 C 0.7568(4) 0.6271(3) 0.3477(4) 0.0244(8) Uani 1 1 d .
H10 H 0.8465 0.6114 0.4018 0.029 Uiso 1 1 calc R
C4 C 0.9873(4) 0.6811(3) 0.7831(4) 0.0246(8) Uani 1 1 d .
H4 H 0.9421 0.7171 0.8168 0.03 Uiso 1 1 calc R
C28 C 1.1731(4) 0.3679(2) 0.6297(4) 0.0203(7) Uani 1 1 d .
H28 H 1.1931 0.351 0.7135 0.024 Uiso 1 1 calc R
C7 C 0.7557(3) 0.4022(2) 0.4658(4) 0.0191(7) Uani 1 1 d .
H7A H 0.7564 0.4305 0.3907 0.023 Uiso 1 1 calc R
H7B H 0.7402 0.3377 0.4491 0.023 Uiso 1 1 calc R
C13 C 0.4904(5) 0.6736(3) 0.1843(5) 0.0410(11) Uani 1 1 d .
H13 H 0.4006 0.6884 0.1293 0.049 Uiso 1 1 calc R
C16 C 0.6194(4) 0.6799(2) 0.6841(4) 0.0227(8) Uani 1 1 d .
H16 H 0.7057 0.7049 0.7142 0.027 Uiso 1 1 calc R
C5 C 1.0864(4) 0.6117(3) 0.8514(4) 0.0251(8) Uani 1 1 d .
H5 H 1.1173 0.5953 0.9374 0.03 Uiso 1 1 calc R
C26 C 0.8907(4) 0.2365(3) 0.6625(5) 0.0307(9) Uani 1 1 d .
H26 H 0.836 0.23 0.5742 0.037 Uiso 1 1 calc R
C14 C 0.5247(4) 0.6407(3) 0.3066(4) 0.0309(9) Uani 1 1 d .
H14 H 0.458 0.6345 0.3339 0.037 Uiso 1 1 calc R
C6 C 0.6419(3) 0.4434(3) 0.4897(3) 0.0192(6) Uani 1 1 d .
H6 H 0.5593 0.4468 0.4072 0.023 Uiso 1 1 calc R
C3 C 0.9717(4) 0.6842(2) 0.6564(4) 0.0215(8) Uani 1 1 d .
H3 H 0.9148 0.7234 0.5917 0.026 Uiso 1 1 calc R
C11 C 0.7220(5) 0.6611(3) 0.2243(4) 0.0328(9) Uani 1 1 d .
H11 H 0.7883 0.6679 0.1967 0.039 Uiso 1 1 calc R
C20 C 0.4484(4) 0.5745(2) 0.5467(4) 0.0232(8) Uani 1 1 d .
H20 H 0.4187 0.53 0.483 0.028 Uiso 1 1 calc R
C1 C 1.1276(3) 0.5735(2) 0.7651(4) 0.0238(8) Uani 1 1 d .
H1 H 1.1907 0.527 0.7838 0.029 Uiso 1 1 calc R
C9 C 0.6595(4) 0.6164(2) 0.3901(4) 0.0204(7) Uani 1 1 d .
C35 C 0.6227(5) 0.4953(3) 0.9179(5) 0.0423(12) Uani 1 1 d .
H35A H 0.5652 0.5113 0.8283 0.051 Uiso 1 1 calc R
H35B H 0.6596 0.5509 0.966 0.051 Uiso 1 1 calc R
C22 C 1.0357(4) 0.3284(3) 0.8437(4) 0.0234(8) Uani 1 1 d .
H22 H 1.0752 0.3841 0.8783 0.028 Uiso 1 1 calc R
C15 C 0.5803(4) 0.6091(2) 0.5949(4) 0.0190(7) Uani 1 1 d .
C8 C 0.6128(4) 0.3849(2) 0.5827(4) 0.0252(8) Uani 1 1 d .
H8A H 0.5415 0.4123 0.5961 0.038 Uiso 1 1 calc R
H8B H 0.6933 0.3804 0.6637 0.038 Uiso 1 1 calc R
H8C H 0.5852 0.3253 0.5466 0.038 Uiso 1 1 calc R
C37 C 0.6220(6) 0.4081(4) 1.1005(6) 0.0581(15) Uani 1 1 d .
H37A H 0.5651 0.372 1.1262 0.07 Uiso 1 1 calc R
H37B H 0.6589 0.4578 1.1614 0.07 Uiso 1 1 calc R
C12 C 0.5888(5) 0.6846(3) 0.1433(4) 0.0402(11) Uani 1 1 d .
H12 H 0.5655 0.7078 0.0615 0.048 Uiso 1 1 calc R
C39 C 0.8235(5) 0.4015(4) 1.0569(6) 0.0522(14) Uani 1 1 d .
H39A H 0.8677 0.4525 1.1133 0.063 Uiso 1 1 calc R
H39B H 0.8934 0.3621 1.0561 0.063 Uiso 1 1 calc R
C36 C 0.5385(5) 0.4453(6) 0.9731(5) 0.0595(14) Uani 1 1 d .
H36A H 0.4732 0.4871 0.9777 0.071 Uiso 1 1 calc R
H36B H 0.4884 0.3964 0.915 0.071 Uiso 1 1 calc R

loop_
_atom_site_aniso_label
_atom_site_aniso_U_11
_atom_site_aniso_U_22
_atom_site_aniso_U_33
_atom_site_aniso_U_23
_atom_site_aniso_U_13
_atom_site_aniso_U_12
I1 0.02667(13) 0.03860(14) 0.02298(12) -0.00013(12) 0.00977(10) 0.00231(11)
Fe1 0.0119(2) 0.0142(2) 0.0153(2) -0.00147(19) 0.00659(19) -0.00192(18)
P1 0.0121(4) 0.0157(4) 0.0180(4) -0.0001(3) 0.0068(3) -0.0010(3)
P2 0.0129(4) 0.0142(4) 0.0168(4) -0.0006(3) 0.0069(3) -0.0006(3)
N1 0.034(2) 0.0373(19) 0.033(2) 0.0061(15) 0.0234(18) 0.0033(14)
C38 0.040(3) 0.051(3) 0.042(3) 0.029(2) 0.024(2) 0.009(2)
C30 0.0202(19) 0.0195(17) 0.038(2) -0.0043(16) 0.0180(18) -0.0036(13)
C29 0.0173(18) 0.0206(17) 0.030(2) -0.0024(15) 0.0098(16) -0.0009(13)
C17 0.029(2) 0.0221(18) 0.032(2) -0.0061(17) 0.0141(19) 0.0024(15)
C27 0.0164(17) 0.0129(15) 0.0246(19) -0.0019(13) 0.0098(15) 0.0012(12)
C2 0.0178(18) 0.0224(17) 0.026(2) -0.0037(15) 0.0146(16) -0.0075(13)
C32 0.0210(17) 0.0203(18) 0.0245(18) 0.0026(14) 0.0128(15) 0.0026(13)
C18 0.024(2) 0.0249(19) 0.039(2) 0.0042(17) 0.0211(19) 0.0074(15)
C34 0.055(3) 0.044(3) 0.059(3) 0.011(2) 0.045(3) 0.006(2)
C19 0.0181(19) 0.0265(19) 0.038(2) 0.0032(17) 0.0150(18) 0.0034(14)
C24 0.050(3) 0.027(2) 0.053(3) 0.020(2) 0.038(3) 0.0109(19)
C31 0.028(2) 0.0187(16) 0.0260(19) -0.0029(14) 0.0165(17) -0.0050(13)
C21 0.0171(18) 0.0169(16) 0.026(2) 0.0052(15) 0.0114(16) 0.0057(13)
C33 0.0183(18) 0.0201(17) 0.0209(19) -0.0019(14) 0.0082(15) 0.0012(13)
C23 0.046(3) 0.033(2) 0.027(2) 0.0073(18) 0.023(2) 0.0066(18)
C25 0.041(3) 0.0197(18) 0.056(3) 0.001(2) 0.025(2) -0.0036(17)
C10 0.025(2) 0.0261(18) 0.023(2) 0.0027(16) 0.0117(17) 0.0018(15)
C4 0.0203(19) 0.0254(18) 0.029(2) -0.0128(16) 0.0121(16) -0.0071(14)
C28 0.0214(18) 0.0198(17) 0.0202(19) 0.0000(14) 0.0100(15) -0.0013(13)
C7 0.0174(18) 0.0191(16) 0.0182(18) -0.0057(14) 0.0060(15) -0.0040(13)
C13 0.032(2) 0.047(3) 0.029(2) 0.013(2) 0.002(2) -0.002(2)
C16 0.0177(18) 0.0235(18) 0.026(2) -0.0041(15) 0.0093(16) 0.0011(13)
C5 0.022(2) 0.0275(19) 0.0178(19) -0.0056(15) 0.0023(16) -0.0115(14)
C26 0.031(2) 0.0196(18) 0.036(2) -0.0004(17) 0.0104(19) -0.0020(15)
C14 0.025(2) 0.034(2) 0.032(2) 0.0055(18) 0.0111(19) -0.0031(16)
C6 0.0152(15) 0.0171(15) 0.0229(16) -0.0043(16) 0.0065(13) -0.0055(14)
C3 0.0182(18) 0.0172(16) 0.026(2) -0.0014(14) 0.0076(15) -0.0038(13)
C11 0.047(3) 0.030(2) 0.027(2) -0.0024(17) 0.021(2) -0.0035(18)
C20 0.0152(17) 0.0235(18) 0.029(2) -0.0005(15) 0.0087(16) 0.0011(13)
C1 0.0089(16) 0.0230(18) 0.034(2) -0.0027(15) 0.0047(15) -0.0032(12)
C9 0.0233(19) 0.0182(16) 0.0179(18) 0.0014(14) 0.0078(15) -0.0024(13)
C35 0.045(3) 0.044(2) 0.053(3) 0.023(2) 0.035(3) 0.019(2)
C22 0.028(2) 0.0214(18) 0.024(2) 0.0013(15) 0.0140(17) 0.0033(14)
C15 0.0173(18) 0.0172(16) 0.0226(19) 0.0011(14) 0.0092(15) 0.0001(12)
C8 0.021(2) 0.0211(17) 0.034(2) 0.0021(16) 0.0130(17) -0.0040(14)
C37 0.049(3) 0.065(3) 0.077(4) 0.023(3) 0.044(3) 0.009(3)
C12 0.054(3) 0.040(2) 0.022(2) 0.0056(19) 0.013(2) -0.002(2)
C39 0.038(3) 0.067(3) 0.056(3) 0.021(3) 0.025(3) 0.018(2)
C36 0.044(3) 0.086(4) 0.066(3) 0.025(4) 0.040(3) 0.020(3)

loop_
_atom_type_symbol
_atom_type_description
_atom_type_scat_dispersion_real
_atom_type_scat_dispersion_imag
_atom_type_scat_source
C C 0.0033 0.0016 'International Tables Vol C Tables 4.2.6.8 and 6.1.1.4'
H H 0 0 'International Tables Vol C Tables 4.2.6.8 and 6.1.1.4'
Fe Fe 0.3463 0.8444 'International Tables Vol C Tables 4.2.6.8 and 6.1.1.4'
I I -0.4742 1.8119 'International Tables Vol C Tables 4.2.6.8 and 6.1.1.4'
N N 0.0061 0.0033 'International Tables Vol C Tables 4.2.6.8 and 6.1.1.4'
P P 0.1023 0.0942 'International Tables Vol C Tables 4.2.6.8 and 6.1.1.4'

loop_
_geom_angle_atom_site_label_1
_geom_angle_atom_site_label_2
_geom_angle_atom_site_label_3
_geom_angle
C33 Fe1 C2 155.94(16)
C33 Fe1 C1 118.10(16)
C2 Fe1 C1 39.64(15)
C33 Fe1 C3 135.36(15)
C2 Fe1 C3 39.29(14)
C1 Fe1 C3 66.01(14)
C33 Fe1 C4 98.89(16)
C2 Fe1 C4 65.92(15)
C1 Fe1 C4 66.09(14)
C3 Fe1 C4 38.94(15)
C33 Fe1 C5 90.41(16)
C2 Fe1 C5 65.85(16)
C1 Fe1 C5 38.71(16)
C3 Fe1 C5 65.99(15)
C4 Fe1 C5 40.04(15)
C33 Fe1 P2 93.61(11)
C2 Fe1 P2 96.50(10)
C1 Fe1 P2 93.33(10)
C3 Fe1 P2 131.02(11)
C4 Fe1 P2 159.17(11)
C5 Fe1 P2 123.87(11)
C33 Fe1 P1 86.89(12)
C2 Fe1 P1 115.51(11)
C1 Fe1 P1 154.97(12)
C3 Fe1 P1 95.81(11)
C4 Fe1 P1 111.16(11)
C5 Fe1 P1 150.14(11)
P2 Fe1 P1 85.99(4)
C15 P1 C9 104.28(17)
C15 P1 C6 105.21(15)
C9 P1 C6 99.95(16)
C15 P1 Fe1 117.69(13)
C9 P1 Fe1 119.46(13)
C6 P1 Fe1 108.03(11)
C27 P2 C21 101.43(16)
C27 P2 C7 104.14(17)
C21 P2 C7 106.34(17)
C27 P2 Fe1 116.97(11)
C21 P2 Fe1 117.78(13)
C7 P2 Fe1 108.88(12)
C33 N1 C34 164.0(4)
C39 C38 C37 109.9(4)
C29 C30 C31 119.5(3)
C30 C29 C28 120.7(3)
C16 C17 C18 119.5(4)
C32 C27 C28 118.2(3)
C32 C27 P2 121.9(3)
C28 C27 P2 119.8(3)
C3 C2 C1 107.9(3)
C3 C2 Fe1 70.8(2)
C1 C2 Fe1 70.5(2)
C31 C32 C27 120.7(3)
C19 C18 C17 120.2(4)
N1 C34 C39 112.1(4)
N1 C34 C35 109.6(4)
C39 C34 C35 113.6(4)
C18 C19 C20 120.4(4)
C25 C24 C23 119.5(4)
C32 C31 C30 120.2(4)
C22 C21 C26 119.4(4)
C22 C21 P2 118.5(3)
C26 C21 P2 122.1(3)
N1 C33 Fe1 178.4(3)
C24 C23 C22 120.6(4)
C26 C25 C24 120.5(4)
C9 C10 C11 120.8(4)
C3 C4 C5 107.5(3)
C3 C4 Fe1 70.5(2)
C5 C4 Fe1 70.2(2)
C29 C28 C27 120.7(3)
C6 C7 P2 109.5(2)
C14 C13 C12 120.4(4)
C17 C16 C15 120.9(3)
C1 C5 C4 107.7(4)
C1 C5 Fe1 70.2(2)
C4 C5 Fe1 69.8(2)
C25 C26 C21 120.4(4)
C13 C14 C9 120.5(4)
C8 C6 C7 111.2(3)
C8 C6 P1 115.9(2)
C7 C6 P1 103.7(2)
C4 C3 C2 108.5(3)
C4 C3 Fe1 70.6(2)
C2 C3 Fe1 69.9(2)
C12 C11 C10 119.9(4)
C15 C20 C19 119.9(4)
C5 C1 C2 108.4(3)
C5 C1 Fe1 71.1(2)
C2 C1 Fe1 69.88(19)
C10 C9 C14 118.6(4)
C10 C9 P1 120.5(3)
C14 C9 P1 120.7(3)
C34 C35 C36 109.5(4)
C21 C22 C23 119.6(4)
C16 C15 C20 119.0(3)
C16 C15 P1 119.6(3)
C20 C15 P1 121.5(3)
C36 C37 C38 114.0(5)
C11 C12 C13 119.8(4)
C34 C39 C38 110.5(4)
C37 C36 C35 112.5(4)

loop_
_geom_bond_atom_site_label_1
_geom_bond_atom_site_label_2
_geom_bond_distance
Fe1 C33 1.820(4)
Fe1 C2 2.091(3)
Fe1 C1 2.099(3)
Fe1 C3 2.104(4)
Fe1 C4 2.106(4)
Fe1 C5 2.111(4)
Fe1 P2 2.2038(10)
Fe1 P1 2.2117(12)
P1 C15 1.829(4)
P1 C9 1.833(4)
P1 C6 1.878(4)
P2 C27 1.825(4)
P2 C21 1.842(4)
P2 C7 1.846(4)
N1 C33 1.164(5)
N1 C34 1.459(5)
C38 C39 1.531(7)
C38 C37 1.526(7)
C30 C29 1.372(6)
C30 C31 1.397(5)
C29 C28 1.385(5)
C17 C16 1.389(5)
C17 C18 1.393(6)
C27 C32 1.395(5)
C27 C28 1.403(5)
C2 C3 1.411(5)
C2 C1 1.421(5)
C32 C31 1.385(5)
C18 C19 1.375(6)
C34 C39 1.451(7)
C34 C35 1.522(6)
C19 C20 1.397(5)
C24 C25 1.377(7)
C24 C23 1.385(6)
C21 C22 1.389(5)
C21 C26 1.392(5)
C23 C22 1.394(6)
C25 C26 1.382(6)
C10 C9 1.383(5)
C10 C11 1.398(6)
C4 C3 1.403(6)
C4 C5 1.443(6)
C7 C6 1.533(5)
C13 C14 1.382(6)
C13 C12 1.383(7)
C16 C15 1.393(5)
C5 C1 1.395(6)
C14 C9 1.406(6)
C6 C8 1.526(5)
C11 C12 1.383(7)
C20 C15 1.399(5)
C35 C36 1.539(7)
C37 C36 1.450(8)
